data_7038496
loop_
_publ_author_name
'Hering-Junghans, Christian'
'Schulz, Axel'
'Thomas, Max'
'Villinger, Alexander'

_publ_section_title
;
 Synthesis of mono-, di-, and triaminobismuthanes and observation of C-C
 coupling of aromatic systems with bismuth(iii) chloride.
;
_journal_issue 14
_journal_name_full 'Dalton transactions (Cambridge, England : 2003)'
_journal_page_first 6053
_journal_page_last 6059
_journal_paper_doi 10.1039/c6dt00229c
_journal_volume 45
_journal_year 2016
_chemical_formula_moiety 'C38 H54 Bi2 N4 Si2'
_chemical_formula_sum 'C38 H54 Bi2 N4 Si2'
_chemical_formula_weight 1040.99
_chemical_name_systematic
;
 ?
;
_space_group_crystal_system orthorhombic
_space_group_IT_number 33
_space_group_name_Hall 'P 2c -2n'
_space_group_name_H-M_alt 'P n a 21'
_symmetry_space_group_name_Hall 'P 2c -2n'
_symmetry_space_group_name_H-M 'P n a 21'
_atom_sites_solution_hydrogens geom
_audit_creation_method SHELXL-2013
_audit_update_record
;
2016-01-15 deposited with the CCDC.
2016-02-18 downloaded from the CCDC.
;
_cell_angle_alpha 90
_cell_angle_beta 90
_cell_angle_gamma 90
_cell_formula_units_Z 4
_cell_length_a 15.4153(6)
_cell_length_b 11.6452(5)
_cell_length_c 22.1300(10)
_cell_measurement_reflns_used 7873
_cell_measurement_temperature 173(2)
_cell_measurement_theta_max 23.37
_cell_measurement_theta_min 2.38
_cell_volume 3972.7(3)
_computing_cell_refinement 'Bruker Apex V7.51A'
_computing_data_collection 'Bruker Apex V7.51A'
_computing_data_reduction 'Bruker SAINT'
_computing_molecular_graphics 'ORTEP-3v2.01 (Farrugia, 1997)'
_computing_publication_material SHELXL-2013
_computing_structure_refinement 'SHELXL-2013 (Sheldrick, 2013)'
_computing_structure_solution 'SHELXS-2013 (Sheldrick, 2013)'
_diffrn_ambient_temperature 173(2)
_diffrn_measured_fraction_theta_full 1.000
_diffrn_measured_fraction_theta_max 0.990
_diffrn_measurement_device_type 'Bruker Apex Kappa II-CCD-diffractometer'
_diffrn_measurement_method 'phi and omega scans'
_diffrn_radiation_monochromator graphite
_diffrn_radiation_source 'sealed tube'
_diffrn_radiation_type MoK\a
_diffrn_radiation_wavelength 0.71073
_diffrn_reflns_av_R_equivalents 0.0746
_diffrn_reflns_av_unetI/netI 0.1011
_diffrn_reflns_Laue_measured_fraction_full 1.000
_diffrn_reflns_Laue_measured_fraction_max 0.990
_diffrn_reflns_limit_h_max 21
_diffrn_reflns_limit_h_min -16
_diffrn_reflns_limit_k_max 16
_diffrn_reflns_limit_k_min -16
_diffrn_reflns_limit_l_max 30
_diffrn_reflns_limit_l_min -31
_diffrn_reflns_number 52463
_diffrn_reflns_point_group_measured_fraction_full 0.999
_diffrn_reflns_point_group_measured_fraction_max 0.980
_diffrn_reflns_theta_full 25.242
_diffrn_reflns_theta_max 30.128
_diffrn_reflns_theta_min 1.840
_exptl_absorpt_coefficient_mu 8.938
_exptl_absorpt_correction_T_max 0.7460
_exptl_absorpt_correction_T_min 0.5004
_exptl_absorpt_correction_type multi-scan
_exptl_absorpt_process_details '(SADABS; Sheldrick, 2004)'
_exptl_crystal_colour yellow
_exptl_crystal_density_diffrn 1.741
_exptl_crystal_description plate
_exptl_crystal_F_000 2016
_exptl_crystal_size_max 0.290
_exptl_crystal_size_mid 0.150
_exptl_crystal_size_min 0.030
_refine_diff_density_max 1.071
_refine_diff_density_min -1.663
_refine_diff_density_rms 0.167
_refine_ls_abs_structure_details
;
 Flack x determined using 2702 quotients [(I+)-(I-)]/[(I+)+(I-)]
 (Parsons and Flack (2004), Acta Cryst. A60, s61).
;
_refine_ls_abs_structure_Flack 0.000(7)
_refine_ls_extinction_method none
_refine_ls_goodness_of_fit_ref 1.005
_refine_ls_hydrogen_treatment constr
_refine_ls_matrix_type full
_refine_ls_number_parameters 429
_refine_ls_number_reflns 11494
_refine_ls_number_restraints 1
_refine_ls_restrained_S_all 1.005
_refine_ls_R_factor_all 0.1081
_refine_ls_R_factor_gt 0.0443
_refine_ls_shift/su_max 0.002
_refine_ls_shift/su_mean 0.000
_refine_ls_structure_factor_coef Fsqd
_refine_ls_weighting_details 'w=1/[\s^2^(Fo^2^)+(0.0177P)^2^+0.2495P] where P=(Fo^2^+2Fc^2^)/3'
_refine_ls_weighting_scheme calc
_refine_ls_wR_factor_gt 0.0586
_refine_ls_wR_factor_ref 0.0716
_reflns_Friedel_coverage 0.933
_reflns_Friedel_fraction_full 0.999
_reflns_Friedel_fraction_max 0.969
_reflns_number_gt 7065
_reflns_number_total 11494
_reflns_threshold_expression 'I > 2\s(I)'
_cod_data_source_file c6dt00229c2.cif
_cod_data_source_block is_mt39
_cod_depositor_comments 'Adding full bibliography for 7038481--7038499.cif.'
_cod_database_code 7038496
_shelx_space_group_comment
;
The symmetry employed for this shelxl refinement is uniquely defined
by the following loop, which should always be used as a source of
symmetry information in preference to the above space-group names.
They are only intended as comments.
;
_shelx_estimated_absorpt_t_min 0.181
_shelx_estimated_absorpt_t_max 0.775
_shelxl_version_number 2013-4

loop_
_space_group_symop_operation_xyz
'x, y, z'
'-x, -y, z+1/2'
'-x+1/2, y+1/2, z+1/2'
'x+1/2, -y+1/2, z'

loop_
_atom_site_label
_atom_site_type_symbol
_atom_site_fract_x
_atom_site_fract_y
_atom_site_fract_z
_atom_site_U_iso_or_equiv
_atom_site_adp_type
_atom_site_occupancy
_atom_site_site_symmetry_order
_atom_site_calc_flag
_atom_site_refinement_flags_posn
_atom_site_refinement_flags_adp
Bi1 Bi 0.93010(2) 1.10855(3) 0.41562(2) 0.03366(11) Uani 1 1 d . .
Bi2 Bi 0.83994(2) 0.87977(3) 0.34739(2) 0.03446(11) Uani 1 1 d . .
N1 N 0.8592(5) 1.0605(6) 0.3353(5) 0.038(3) Uani 1 1 d . .
N2 N 0.9081(4) 0.9267(6) 0.4287(4) 0.031(2) Uani 1 1 d . .
N3 N 0.8272(5) 1.1768(7) 0.4725(5) 0.037(2) Uani 1 1 d . .
N4 N 0.9446(5) 0.8177(7) 0.2901(4) 0.037(2) Uani 1 1 d . .
Si1 Si 0.8477(2) 1.3069(3) 0.5076(2) 0.0506(11) Uani 1 1 d . .
Si2 Si 0.9312(3) 0.6886(3) 0.2546(2) 0.0572(13) Uani 1 1 d . .
C1 C 0.8325(7) 1.1272(9) 0.2853(6) 0.042(3) Uani 1 1 d . .
C2 C 0.8871(8) 1.2167(9) 0.2636(6) 0.046(3) Uani 1 1 d . .
C3 C 0.8621(9) 1.2793(12) 0.2131(7) 0.061(4) Uani 1 1 d . .
H3 H 0.8984 1.3398 0.1994 0.073 Uiso 1 1 calc R U
C4 C 0.7878(11) 1.2568(13) 0.1830(7) 0.079(5) Uani 1 1 d . .
H4 H 0.7727 1.2989 0.1477 0.094 Uiso 1 1 calc R U
C5 C 0.7342(9) 1.1704(13) 0.2049(7) 0.068(4) Uani 1 1 d . .
H5 H 0.6811 1.1561 0.1844 0.081 Uiso 1 1 calc R U
C6 C 0.7537(8) 1.1044(10) 0.2547(6) 0.051(4) Uani 1 1 d . .
C7 C 0.9721(7) 1.2485(9) 0.2927(6) 0.050(4) Uani 1 1 d . .
H7A H 0.9610 1.2949 0.3289 0.076 Uiso 1 1 calc R U
H7B H 1.0072 1.2928 0.2641 0.076 Uiso 1 1 calc R U
H7C H 1.0033 1.1785 0.3042 0.076 Uiso 1 1 calc R U
C8 C 0.6911(7) 1.0165(11) 0.2757(8) 0.070(5) Uani 1 1 d . .
H8A H 0.7086 0.9409 0.2605 0.105 Uiso 1 1 calc R U
H8B H 0.6330 1.0352 0.2606 0.105 Uiso 1 1 calc R U
H8C H 0.6902 1.0152 0.3200 0.105 Uiso 1 1 calc R U
C9 C 0.7491(7) 1.1141(9) 0.4780(6) 0.037(3) Uani 1 1 d . .
C10 C 0.6828(8) 1.1316(10) 0.4368(6) 0.053(4) Uani 1 1 d . .
C11 C 0.6100(8) 1.0586(11) 0.4395(7) 0.062(4) Uani 1 1 d . .
H11 H 0.5668 1.0653 0.4090 0.075 Uiso 1 1 calc R U
C12 C 0.5986(9) 0.9785(11) 0.4840(8) 0.063(4) Uani 1 1 d . .
H12 H 0.5480 0.9320 0.4855 0.075 Uiso 1 1 calc R U
C13 C 0.6638(9) 0.9677(10) 0.5269(7) 0.062(4) Uani 1 1 d . .
H13 H 0.6570 0.9131 0.5584 0.074 Uiso 1 1 calc R U
C14 C 0.7388(7) 1.0342(9) 0.5253(6) 0.046(3) Uani 1 1 d . .
C15 C 0.6843(7) 1.2255(10) 0.3908(6) 0.055(4) Uani 1 1 d . .
H15A H 0.7406 1.2261 0.3703 0.083 Uiso 1 1 calc R U
H15B H 0.6750 1.2995 0.4109 0.083 Uiso 1 1 calc R U
H15C H 0.6381 1.2127 0.3611 0.083 Uiso 1 1 calc R U
C16 C 0.8056(8) 1.0223(9) 0.5741(6) 0.050(3) Uani 1 1 d . .
H16A H 0.8048 0.9436 0.5898 0.074 Uiso 1 1 calc R U
H16B H 0.7925 1.0761 0.6069 0.074 Uiso 1 1 calc R U
H16C H 0.8631 1.0393 0.5575 0.074 Uiso 1 1 calc R U
C17 C 0.8500(7) 1.4270(9) 0.4515(6) 0.052(4) Uani 1 1 d . .
H17A H 0.7911 1.4565 0.4455 0.078 Uiso 1 1 calc R U
H17B H 0.8728 1.3987 0.4129 0.078 Uiso 1 1 calc R U
H17C H 0.8874 1.4888 0.4666 0.078 Uiso 1 1 calc R U
C18 C 0.7645(10) 1.3352(11) 0.5662(7) 0.090(6) Uani 1 1 d . .
H18A H 0.7681 1.2762 0.5977 0.135 Uiso 1 1 calc R U
H18B H 0.7068 1.3336 0.5477 0.135 Uiso 1 1 calc R U
H18C H 0.7747 1.4109 0.5842 0.135 Uiso 1 1 calc R U
C19 C 0.9587(10) 1.2997(11) 0.5434(7) 0.071(4) Uani 1 1 d . .
H19A H 1.0007 1.2710 0.5139 0.107 Uiso 1 1 calc R U
H19B H 0.9570 1.2479 0.5783 0.107 Uiso 1 1 calc R U
H19C H 0.9760 1.3766 0.5568 0.107 Uiso 1 1 calc R U
C20 C 0.9293(6) 0.8595(8) 0.4796(5) 0.028(2) Uani 1 1 d . .
C21 C 0.8730(7) 0.7705(9) 0.4991(5) 0.035(3) Uani 1 1 d . .
C22 C 0.8947(9) 0.7059(10) 0.5499(6) 0.048(3) Uani 1 1 d . .
H22 H 0.8562 0.6474 0.5632 0.058 Uiso 1 1 calc R U
C23 C 0.9719(9) 0.7249(11) 0.5822(6) 0.054(4) Uani 1 1 d . .
H23 H 0.9855 0.6802 0.6169 0.065 Uiso 1 1 calc R U
C24 C 1.0266(8) 0.8082(11) 0.5629(5) 0.043(3) Uani 1 1 d . .
H24 H 1.0793 0.8204 0.5842 0.052 Uiso 1 1 calc R U
C25 C 1.0078(7) 0.8778(9) 0.5119(5) 0.037(3) Uani 1 1 d . .
C26 C 0.7906(7) 0.7444(9) 0.4690(6) 0.048(4) Uani 1 1 d . .
H26A H 0.7552 0.6957 0.4954 0.072 Uiso 1 1 calc R U
H26B H 0.8020 0.7040 0.4310 0.072 Uiso 1 1 calc R U
H26C H 0.7595 0.8161 0.4606 0.072 Uiso 1 1 calc R U
C27 C 1.0716(6) 0.9708(10) 0.4950(7) 0.053(4) Uani 1 1 d . .
H27A H 1.0474 1.0460 0.5055 0.080 Uiso 1 1 calc R U
H27B H 1.0829 0.9677 0.4514 0.080 Uiso 1 1 calc R U
H27C H 1.1260 0.9590 0.5171 0.080 Uiso 1 1 calc R U
C28 C 1.0228(7) 0.8851(10) 0.2855(6) 0.042(3) Uani 1 1 d . .
C29 C 1.0890(7) 0.8701(10) 0.3268(6) 0.045(3) Uani 1 1 d . .
C30 C 1.1624(8) 0.9397(13) 0.3243(8) 0.074(5) Uani 1 1 d . .
H30 H 1.2075 0.9309 0.3532 0.089 Uiso 1 1 calc R U
C31 C 1.1690(10) 1.0216(15) 0.2795(11) 0.086(6) Uani 1 1 d . .
H31 H 1.2175 1.0718 0.2790 0.103 Uiso 1 1 calc R U
C32 C 1.1070(10) 1.0315(12) 0.2360(8) 0.076(5) Uani 1 1 d . .
H32 H 1.1144 1.0855 0.2042 0.091 Uiso 1 1 calc R U
C33 C 1.0328(9) 0.9632(10) 0.2377(7) 0.057(4) Uani 1 1 d . .
C34 C 1.0855(6) 0.7739(10) 0.3723(6) 0.051(4) Uani 1 1 d . .
H34A H 1.1107 0.7044 0.3546 0.077 Uiso 1 1 calc R U
H34B H 1.0250 0.7592 0.3835 0.077 Uiso 1 1 calc R U
H34C H 1.1185 0.7956 0.4084 0.077 Uiso 1 1 calc R U
C35 C 0.9640(9) 0.9734(11) 0.1892(7) 0.079(5) Uani 1 1 d . .
H35A H 0.9592 0.9004 0.1675 0.118 Uiso 1 1 calc R U
H35B H 0.9802 1.0343 0.1609 0.118 Uiso 1 1 calc R U
H35C H 0.9082 0.9922 0.2080 0.118 Uiso 1 1 calc R U
C36 C 0.9201(8) 0.5696(10) 0.3105(6) 0.063(4) Uani 1 1 d . .
H36A H 0.8776 0.5912 0.3414 0.094 Uiso 1 1 calc R U
H36B H 0.9764 0.5552 0.3297 0.094 Uiso 1 1 calc R U
H36C H 0.9006 0.4999 0.2898 0.094 Uiso 1 1 calc R U
C37 C 0.8279(11) 0.6904(13) 0.2099(9) 0.116(8) Uani 1 1 d . .
H37A H 0.8288 0.7552 0.1816 0.173 Uiso 1 1 calc R U
H37B H 0.7785 0.6985 0.2374 0.173 Uiso 1 1 calc R U
H37C H 0.8225 0.6184 0.1872 0.173 Uiso 1 1 calc R U
C38 C 1.0270(12) 0.6625(12) 0.2064(7) 0.111(7) Uani 1 1 d . .
H38A H 1.0780 0.6495 0.2320 0.167 Uiso 1 1 calc R U
H38B H 1.0371 0.7294 0.1805 0.167 Uiso 1 1 calc R U
H38C H 1.0169 0.5946 0.1812 0.167 Uiso 1 1 calc R U

loop_
_atom_site_aniso_label
_atom_site_aniso_U_11
_atom_site_aniso_U_22
_atom_site_aniso_U_33
_atom_site_aniso_U_23
_atom_site_aniso_U_13
_atom_site_aniso_U_12
Bi1 0.02958(18) 0.03160(17) 0.0398(3) 0.0061(3) 0.0028(2) -0.00094(17)
Bi2 0.03128(19) 0.03507(19) 0.0370(3) 0.0087(3) -0.0037(2) -0.00244(18)
N1 0.041(5) 0.025(4) 0.048(9) 0.014(5) -0.010(5) 0.010(4)
N2 0.029(4) 0.028(4) 0.035(8) 0.001(4) -0.002(4) 0.002(3)
N3 0.049(6) 0.030(5) 0.033(7) 0.009(5) 0.014(5) 0.003(4)
N4 0.051(6) 0.032(5) 0.027(7) 0.004(5) -0.006(5) 0.001(4)
Si1 0.081(3) 0.0304(17) 0.040(3) 0.0031(17) 0.016(2) 0.0045(17)
Si2 0.098(3) 0.0349(19) 0.038(3) 0.0030(19) -0.012(2) 0.010(2)
C1 0.040(6) 0.042(6) 0.045(9) 0.007(7) 0.017(6) 0.011(5)
C2 0.065(8) 0.036(6) 0.036(9) 0.004(6) 0.016(7) 0.023(6)
C3 0.081(10) 0.061(9) 0.041(11) 0.026(8) 0.023(8) 0.032(8)
C4 0.118(13) 0.085(12) 0.033(11) 0.025(9) 0.024(10) 0.066(11)
C5 0.081(10) 0.079(10) 0.044(10) 0.004(9) -0.007(8) 0.049(9)
C6 0.057(8) 0.055(8) 0.041(9) 0.011(7) -0.020(7) 0.031(7)
C7 0.064(8) 0.036(7) 0.051(11) 0.011(6) 0.022(7) -0.004(7)
C8 0.043(8) 0.074(10) 0.092(14) 0.019(9) -0.037(9) 0.015(7)
C9 0.042(6) 0.029(6) 0.039(8) 0.003(6) 0.011(6) 0.019(5)
C10 0.052(7) 0.044(7) 0.063(11) 0.006(6) 0.021(7) 0.002(6)
C11 0.056(8) 0.058(8) 0.073(13) 0.002(8) 0.013(8) 0.005(7)
C12 0.049(8) 0.056(9) 0.083(14) 0.005(9) 0.003(9) 0.000(7)
C13 0.066(9) 0.046(7) 0.074(12) 0.021(7) 0.037(9) 0.001(7)
C14 0.043(7) 0.039(7) 0.055(10) 0.008(7) 0.014(7) 0.009(6)
C15 0.043(7) 0.052(8) 0.069(13) 0.002(7) -0.005(7) 0.015(6)
C16 0.058(8) 0.041(7) 0.049(10) 0.008(6) 0.015(7) 0.006(6)
C17 0.067(8) 0.028(6) 0.061(11) -0.002(6) -0.002(7) 0.009(6)
C18 0.121(13) 0.048(8) 0.102(14) 0.005(9) 0.069(11) 0.012(9)
C19 0.114(12) 0.050(8) 0.049(11) -0.002(8) -0.023(9) -0.006(8)
C20 0.037(6) 0.029(5) 0.017(7) 0.000(5) 0.001(5) 0.013(5)
C21 0.051(7) 0.031(6) 0.023(8) 0.008(5) 0.011(6) 0.009(5)
C22 0.069(9) 0.042(7) 0.034(10) -0.006(6) 0.015(8) 0.013(7)
C23 0.074(9) 0.054(8) 0.035(10) 0.002(7) -0.007(8) 0.021(8)
C24 0.048(7) 0.061(8) 0.020(8) -0.009(6) -0.009(6) 0.027(7)
C25 0.038(6) 0.027(5) 0.047(9) -0.008(6) -0.003(6) 0.014(5)
C26 0.044(6) 0.042(7) 0.058(11) 0.016(6) 0.007(7) -0.003(6)
C27 0.035(7) 0.041(7) 0.084(12) -0.003(7) -0.023(7) 0.005(6)
C28 0.050(7) 0.042(7) 0.034(8) -0.002(7) 0.014(6) 0.007(6)
C29 0.032(6) 0.049(7) 0.053(10) -0.004(6) 0.013(6) 0.007(6)
C30 0.043(8) 0.081(10) 0.098(16) -0.002(9) 0.011(8) 0.004(8)
C31 0.056(10) 0.085(13) 0.117(19) -0.026(13) 0.038(11) -0.009(9)
C32 0.087(12) 0.052(8) 0.089(15) 0.011(9) 0.059(11) 0.002(9)
C33 0.063(9) 0.046(7) 0.062(11) 0.012(7) 0.026(8) 0.017(7)
C34 0.042(7) 0.067(9) 0.044(10) -0.006(7) -0.007(6) 0.015(6)
C35 0.127(13) 0.053(8) 0.056(11) 0.028(8) 0.033(10) 0.050(9)
C36 0.096(10) 0.038(7) 0.053(11) 0.012(7) -0.002(8) 0.006(7)
C37 0.20(2) 0.056(10) 0.091(16) 0.008(10) -0.081(14) -0.019(12)
C38 0.22(2) 0.063(9) 0.053(12) 0.007(9) 0.038(13) 0.058(12)

loop_
_atom_type_symbol
_atom_type_description
_atom_type_scat_dispersion_real
_atom_type_scat_dispersion_imag
_atom_type_scat_source
C C 0.0033 0.0016 'International Tables Vol C Tables 4.2.6.8 and 6.1.1.4'
H H 0.0000 0.0000 'International Tables Vol C Tables 4.2.6.8 and 6.1.1.4'
N N 0.0061 0.0033 'International Tables Vol C Tables 4.2.6.8 and 6.1.1.4'
Si Si 0.0817 0.0704 'International Tables Vol C Tables 4.2.6.8 and 6.1.1.4'
Bi Bi -4.1077 10.2566 'International Tables Vol C Tables 4.2.6.8 and 6.1.1.4'

loop_
_geom_angle_atom_site_label_1
_geom_angle_atom_site_label_2
_geom_angle_atom_site_label_3
_geom_angle
N1 Bi1 N2 77.1(3)
N1 Bi1 N3 101.7(3)
N2 Bi1 N3 99.5(3)
N1 Bi1 Bi2 38.4(2)
N2 Bi1 Bi2 38.7(3)
N3 Bi1 Bi2 104.4(2)
N1 Bi2 N2 77.7(3)
N1 Bi2 N4 98.7(3)
N2 Bi2 N4 102.1(3)
N1 Bi2 Bi1 38.8(3)
N2 Bi2 Bi1 39.0(2)
N4 Bi2 Bi1 102.6(2)
C1 N1 Bi2 126.7(8)
C1 N1 Bi1 130.5(7)
Bi2 N1 Bi1 102.8(4)
C20 N2 Bi2 129.7(6)
C20 N2 Bi1 127.9(7)
Bi2 N2 Bi1 102.3(4)
C9 N3 Si1 124.7(7)
C9 N3 Bi1 118.8(7)
Si1 N3 Bi1 116.5(4)
C28 N4 Si2 123.2(8)
C28 N4 Bi2 118.7(7)
Si2 N4 Bi2 118.1(5)
N3 Si1 C18 110.1(6)
N3 Si1 C17 111.1(6)
C18 Si1 C17 110.1(6)
N3 Si1 C19 108.4(5)
C18 Si1 C19 110.0(8)
C17 Si1 C19 107.1(6)
N4 Si2 C38 108.3(6)
N4 Si2 C36 111.1(6)
C38 Si2 C36 109.5(6)
N4 Si2 C37 109.6(6)
C38 Si2 C37 112.1(9)
C36 Si2 C37 106.3(7)
N1 C1 C6 121.5(10)
N1 C1 C2 119.6(11)
C6 C1 C2 118.8(12)
C3 C2 C1 119.5(13)
C3 C2 C7 117.2(12)
C1 C2 C7 123.3(11)
C4 C3 C2 122.1(14)
C4 C3 H3 118.9
C2 C3 H3 118.9
C3 C4 C5 118.1(14)
C3 C4 H4 120.9
C5 C4 H4 120.9
C6 C5 C4 123.6(14)
C6 C5 H5 118.2
C4 C5 H5 118.2
C5 C6 C1 117.8(13)
C5 C6 C8 119.6(12)
C1 C6 C8 122.5(11)
C2 C7 H7A 109.5
C2 C7 H7B 109.5
H7A C7 H7B 109.5
C2 C7 H7C 109.5
H7A C7 H7C 109.5
H7B C7 H7C 109.5
C6 C8 H8A 109.5
C6 C8 H8B 109.5
H8A C8 H8B 109.5
C6 C8 H8C 109.5
H8A C8 H8C 109.5
H8B C8 H8C 109.5
C10 C9 C14 120.2(11)
C10 C9 N3 119.7(10)
C14 C9 N3 120.1(10)
C9 C10 C11 118.1(11)
C9 C10 C15 123.0(10)
C11 C10 C15 118.9(12)
C12 C11 C10 122.9(14)
C12 C11 H11 118.5
C10 C11 H11 118.5
C11 C12 C13 117.5(13)
C11 C12 H12 121.3
C13 C12 H12 121.3
C12 C13 C14 122.3(12)
C12 C13 H13 118.9
C14 C13 H13 118.9
C13 C14 C9 118.7(12)
C13 C14 C16 120.1(12)
C9 C14 C16 121.2(10)
C10 C15 H15A 109.5
C10 C15 H15B 109.5
H15A C15 H15B 109.5
C10 C15 H15C 109.5
H15A C15 H15C 109.5
H15B C15 H15C 109.5
C14 C16 H16A 109.5
C14 C16 H16B 109.5
H16A C16 H16B 109.5
C14 C16 H16C 109.5
H16A C16 H16C 109.5
H16B C16 H16C 109.5
Si1 C17 H17A 109.5
Si1 C17 H17B 109.5
H17A C17 H17B 109.5
Si1 C17 H17C 109.5
H17A C17 H17C 109.5
H17B C17 H17C 109.5
Si1 C18 H18A 109.5
Si1 C18 H18B 109.5
H18A C18 H18B 109.5
Si1 C18 H18C 109.5
H18A C18 H18C 109.5
H18B C18 H18C 109.5
Si1 C19 H19A 109.5
Si1 C19 H19B 109.5
H19A C19 H19B 109.5
Si1 C19 H19C 109.5
H19A C19 H19C 109.5
H19B C19 H19C 109.5
N2 C20 C21 120.4(9)
N2 C20 C25 121.0(9)
C21 C20 C25 118.5(10)
C22 C21 C20 119.5(11)
C22 C21 C26 117.6(11)
C20 C21 C26 122.9(10)
C21 C22 C23 121.9(13)
C21 C22 H22 119.0
C23 C22 H22 119.0
C24 C23 C22 118.6(13)
C24 C23 H23 120.7
C22 C23 H23 120.7
C23 C24 C25 122.2(11)
C23 C24 H24 118.9
C25 C24 H24 118.9
C24 C25 C20 119.2(11)
C24 C25 C27 118.3(11)
C20 C25 C27 122.5(10)
C21 C26 H26A 109.5
C21 C26 H26B 109.5
H26A C26 H26B 109.5
C21 C26 H26C 109.5
H26A C26 H26C 109.5
H26B C26 H26C 109.5
C25 C27 H27A 109.5
C25 C27 H27B 109.5
H27A C27 H27B 109.5
C25 C27 H27C 109.5
H27A C27 H27C 109.5
H27B C27 H27C 109.5
C29 C28 C33 120.0(11)
C29 C28 N4 120.1(10)
C33 C28 N4 119.9(11)
C28 C29 C30 120.0(12)
C28 C29 C34 120.6(10)
C30 C29 C34 119.3(11)
C31 C30 C29 119.4(15)
C31 C30 H30 120.3
C29 C30 H30 120.3
C32 C31 C30 121.1(15)
C32 C31 H31 119.5
C30 C31 H31 119.5
C31 C32 C33 120.5(15)
C31 C32 H32 119.7
C33 C32 H32 119.7
C32 C33 C28 118.7(14)
C32 C33 C35 120.7(14)
C28 C33 C35 120.6(12)
C29 C34 H34A 109.5
C29 C34 H34B 109.5
H34A C34 H34B 109.5
C29 C34 H34C 109.5
H34A C34 H34C 109.5
H34B C34 H34C 109.5
C33 C35 H35A 109.5
C33 C35 H35B 109.5
H35A C35 H35B 109.5
C33 C35 H35C 109.5
H35A C35 H35C 109.5
H35B C35 H35C 109.5
Si2 C36 H36A 109.5
Si2 C36 H36B 109.5
H36A C36 H36B 109.5
Si2 C36 H36C 109.5
H36A C36 H36C 109.5
H36B C36 H36C 109.5
Si2 C37 H37A 109.5
Si2 C37 H37B 109.5
H37A C37 H37B 109.5
Si2 C37 H37C 109.5
H37A C37 H37C 109.5
H37B C37 H37C 109.5
Si2 C38 H38A 109.5
Si2 C38 H38B 109.5
H38A C38 H38B 109.5
Si2 C38 H38C 109.5
H38A C38 H38C 109.5
H38B C38 H38C 109.5

loop_
_geom_bond_atom_site_label_1
_geom_bond_atom_site_label_2
_geom_bond_distance
Bi1 N1 2.160(10)
Bi1 N2 2.164(7)
Bi1 N3 2.176(9)
Bi1 Bi2 3.3629(5)
Bi2 N1 2.142(7)
Bi2 N2 2.154(9)
Bi2 N4 2.175(9)
N1 C1 1.413(15)
N2 C20 1.410(14)
N3 C9 1.413(12)
N3 Si1 1.731(10)
N4 C28 1.443(13)
N4 Si2 1.708(10)
Si1 C18 1.853(13)
Si1 C17 1.872(12)
Si1 C19 1.887(14)
Si2 C38 1.847(16)
Si2 C36 1.865(12)
Si2 C37 1.875(15)
C1 C6 1.416(16)
C1 C2 1.424(15)
C2 C3 1.387(18)
C2 C7 1.506(16)
C3 C4 1.35(2)
C3 H3 0.9500
C4 C5 1.390(18)
C4 H4 0.9500
C5 C6 1.377(17)
C5 H5 0.9500
C6 C8 1.483(17)
C7 H7A 0.9800
C7 H7B 0.9800
C7 H7C 0.9800
C8 H8A 0.9800
C8 H8B 0.9800
C8 H8C 0.9800
C9 C10 1.386(16)
C9 C14 1.409(15)
C10 C11 1.410(15)
C10 C15 1.494(16)
C11 C12 1.367(18)
C11 H11 0.9500
C12 C13 1.389(18)
C12 H12 0.9500
C13 C14 1.391(15)
C13 H13 0.9500
C14 C16 1.498(16)
C15 H15A 0.9800
C15 H15B 0.9800
C15 H15C 0.9800
C16 H16A 0.9800
C16 H16B 0.9800
C16 H16C 0.9800
C17 H17A 0.9800
C17 H17B 0.9800
C17 H17C 0.9800
C18 H18A 0.9800
C18 H18B 0.9800
C18 H18C 0.9800
C19 H19A 0.9800
C19 H19B 0.9800
C19 H19C 0.9800
C20 C21 1.419(13)
C20 C25 1.422(14)
C21 C22 1.394(16)
C21 C26 1.465(16)
C22 C23 1.406(18)
C22 H22 0.9500
C23 C24 1.354(17)
C23 H23 0.9500
C24 C25 1.419(15)
C24 H24 0.9500
C25 C27 1.510(15)
C26 H26A 0.9800
C26 H26B 0.9800
C26 H26C 0.9800
C27 H27A 0.9800
C27 H27B 0.9800
C27 H27C 0.9800
C28 C29 1.382(15)
C28 C33 1.402(17)
C29 C30 1.393(16)
C29 C34 1.507(16)
C30 C31 1.38(2)
C30 H30 0.9500
C31 C32 1.36(2)
C31 H31 0.9500
C32 C33 1.395(17)
C32 H32 0.9500
C33 C35 1.513(18)
C34 H34A 0.9800
C34 H34B 0.9800
C34 H34C 0.9800
C35 H35A 0.9800
C35 H35B 0.9800
C35 H35C 0.9800
C36 H36A 0.9800
C36 H36B 0.9800
C36 H36C 0.9800
C37 H37A 0.9800
C37 H37B 0.9800
C37 H37C 0.9800
C38 H38A 0.9800
C38 H38B 0.9800
C38 H38C 0.9800

loop_
_geom_torsion_atom_site_label_1
_geom_torsion_atom_site_label_2
_geom_torsion_atom_site_label_3
_geom_torsion_atom_site_label_4
_geom_torsion
C9 N3 Si1 C18 12.8(12)
Bi1 N3 Si1 C18 -167.7(6)
C9 N3 Si1 C17 -109.4(10)
Bi1 N3 Si1 C17 70.0(6)
C9 N3 Si1 C19 133.1(10)
Bi1 N3 Si1 C19 -47.4(8)
C28 N4 Si2 C38 -5.2(11)
Bi2 N4 Si2 C38 177.0(6)
C28 N4 Si2 C36 115.1(10)
Bi2 N4 Si2 C36 -62.7(7)
C28 N4 Si2 C37 -127.7(10)
Bi2 N4 Si2 C37 54.4(9)
Bi2 N1 C1 C6 35.8(15)
Bi1 N1 C1 C6 -145.9(9)
Bi2 N1 C1 C2 -141.9(9)
Bi1 N1 C1 C2 36.4(15)
N1 C1 C2 C3 177.7(11)
C6 C1 C2 C3 0.0(17)
N1 C1 C2 C7 -2.5(17)
C6 C1 C2 C7 179.8(11)
C1 C2 C3 C4 -1(2)
C7 C2 C3 C4 179.0(12)
C2 C3 C4 C5 2(2)
C3 C4 C5 C6 -2(2)
C4 C5 C6 C1 1(2)
C4 C5 C6 C8 178.2(13)
N1 C1 C6 C5 -177.4(11)
C2 C1 C6 C5 0.3(17)
N1 C1 C6 C8 5.2(19)
C2 C1 C6 C8 -177.2(12)
Si1 N3 C9 C10 91.6(13)
Bi1 N3 C9 C10 -87.9(11)
Si1 N3 C9 C14 -88.4(11)
Bi1 N3 C9 C14 92.2(12)
C14 C9 C10 C11 -7.1(17)
N3 C9 C10 C11 173.0(10)
C14 C9 C10 C15 171.4(11)
N3 C9 C10 C15 -8.5(17)
C9 C10 C11 C12 5.8(19)
C15 C10 C11 C12 -172.7(12)
C10 C11 C12 C13 -2(2)
C11 C12 C13 C14 -1(2)
C12 C13 C14 C9 -0.8(19)
C12 C13 C14 C16 177.7(12)
C10 C9 C14 C13 4.7(17)
N3 C9 C14 C13 -175.3(10)
C10 C9 C14 C16 -173.7(10)
N3 C9 C14 C16 6.3(16)
Bi2 N2 C20 C21 -33.4(13)
Bi1 N2 C20 C21 142.6(8)
Bi2 N2 C20 C25 145.6(8)
Bi1 N2 C20 C25 -38.4(13)
N2 C20 C21 C22 -179.3(10)
C25 C20 C21 C22 1.7(15)
N2 C20 C21 C26 -1.0(16)
C25 C20 C21 C26 180.0(10)
C20 C21 C22 C23 -1.1(17)
C26 C21 C22 C23 -179.5(11)
C21 C22 C23 C24 -0.3(18)
C22 C23 C24 C25 1.1(18)
C23 C24 C25 C20 -0.5(17)
C23 C24 C25 C27 178.2(11)
N2 C20 C25 C24 -180.0(9)
C21 C20 C25 C24 -1.0(15)
N2 C20 C25 C27 1.4(15)
C21 C20 C25 C27 -179.6(10)
Si2 N4 C28 C29 -90.6(13)
Bi2 N4 C28 C29 87.2(11)
Si2 N4 C28 C33 87.2(12)
Bi2 N4 C28 C33 -94.9(12)
C33 C28 C29 C30 5.7(18)
N4 C28 C29 C30 -176.4(11)
C33 C28 C29 C34 -170.2(11)
N4 C28 C29 C34 7.7(16)
C28 C29 C30 C31 -1(2)
C34 C29 C30 C31 174.6(13)
C29 C30 C31 C32 -3(2)
C30 C31 C32 C33 4(2)
C31 C32 C33 C28 1(2)
C31 C32 C33 C35 -179.6(14)
C29 C28 C33 C32 -5.4(18)
N4 C28 C33 C32 176.8(10)
C29 C28 C33 C35 175.0(11)
N4 C28 C33 C35 -2.9(18)
